data_7223656
loop_
_publ_author_name
'Pfeiffer, Constance R.'
'Feaster, Kyle A.'
'Dalgarno, Scott J.'
'Atwood, Jerry L.'

_publ_section_title
;
 Syntheses and characterization of aryl-substituted pyrogallol[4]arenes
 and resorcin[4]arenes
;
_journal_issue 2
_journal_name_full CrystEngComm
_journal_page_first 222
_journal_paper_doi 10.1039/C5CE01792K
_journal_volume 18
_journal_year 2016
_chemical_formula_moiety 'C68H48O12, 14(C2H6OS)'
_chemical_formula_sum 'C95.8 H131.4 O26 S14'
_chemical_formula_weight 2147.85
_space_group_IT_number 2
_symmetry_cell_setting triclinic
_symmetry_Int_Tables_number 2
_symmetry_space_group_name_Hall '-P 1'
_symmetry_space_group_name_H-M 'P -1'
_atom_sites_solution_hydrogens geom
_atom_sites_solution_primary direct
_atom_sites_solution_secondary difmap
_audit_creation_method SHELXL-97
_audit_update_record
;
2015-06-05 deposited with the CCDC.
2015-10-21 downloaded from the CCDC.
;
_cell_angle_alpha 97.687(2)
_cell_angle_beta 112.271(2)
_cell_angle_gamma 98.894(2)
_cell_formula_units_Z 1
_cell_length_a 12.9732(18)
_cell_length_b 14.665(2)
_cell_length_c 15.949(2)
_cell_measurement_reflns_used 9988
_cell_measurement_temperature 173(2)
_cell_measurement_theta_max 27.39
_cell_measurement_theta_min 2.19
_cell_volume 2712.1(6)
_computing_cell_refinement 'APEX2 (Bruker AXS, 2008)'
_computing_data_collection 'APEX2 (Bruker AXS, 2008)'
_computing_data_reduction 'APEX2 (Bruker AXS, 2008)'
_computing_molecular_graphics 'X-SEED, Barbour, 2001'
_computing_publication_material 'CIFTAB (Sheldrick, 2008)'
_computing_structure_refinement 'SHELXL-2008 (Sheldrick, 2008)'
_computing_structure_solution 'SHELXS-2008 (Sheldrick, 2008)'
_diffrn_ambient_temperature 173(2)
_diffrn_measured_fraction_theta_full 0.971
_diffrn_measured_fraction_theta_max 0.971
_diffrn_measurement_device_type 'Bruker APEXII CCD area detector'
_diffrn_measurement_method 'omega scans'
_diffrn_radiation_monochromator graphite
_diffrn_radiation_type MoK\a
_diffrn_radiation_wavelength 0.71073
_diffrn_reflns_av_R_equivalents 0.0297
_diffrn_reflns_av_sigmaI/netI 0.0412
_diffrn_reflns_limit_h_max 16
_diffrn_reflns_limit_h_min -16
_diffrn_reflns_limit_k_max 18
_diffrn_reflns_limit_k_min -18
_diffrn_reflns_limit_l_max 20
_diffrn_reflns_limit_l_min -20
_diffrn_reflns_number 30957
_diffrn_reflns_theta_full 27.47
_diffrn_reflns_theta_max 27.47
_diffrn_reflns_theta_min 1.41
_diffrn_source 'fine-focus sealed tube'
_diffrn_standards_decay_% 0.0
_exptl_absorpt_coefficient_mu 0.349
_exptl_absorpt_correction_T_max 0.99
_exptl_absorpt_correction_T_min 0.85
_exptl_absorpt_correction_type multi-scan
_exptl_absorpt_process_details
;
 Data were corrected for decay and absorption using the program SADABS 
 (Sheldrick, G. M. (2003). SADABS. Version 2.10. University of
 G\"ottingen, Germany).
;
_exptl_crystal_colour colourless
_exptl_crystal_density_diffrn 1.315
_exptl_crystal_density_method 'not measured'
_exptl_crystal_description plate
_exptl_crystal_F_000 1138
_exptl_crystal_size_max 0.35
_exptl_crystal_size_mid 0.30
_exptl_crystal_size_min 0.05
_refine_diff_density_max 1.454
_refine_diff_density_min -0.937
_refine_diff_density_rms 0.123
_refine_ls_extinction_method none
_refine_ls_goodness_of_fit_ref 1.103
_refine_ls_hydrogen_treatment constr
_refine_ls_matrix_type full
_refine_ls_number_parameters 697
_refine_ls_number_reflns 12058
_refine_ls_number_restraints 72
_refine_ls_restrained_S_all 1.122
_refine_ls_R_factor_all 0.1176
_refine_ls_R_factor_gt 0.0996
_refine_ls_shift/su_max 0.000
_refine_ls_shift/su_mean 0.000
_refine_ls_structure_factor_coef Fsqd
_refine_ls_weighting_details 'calc w=1/[\s^2^(Fo^2^)+(0.0874P)^2^+18.5902P] where P=(Fo^2^+2Fc^2^)/3'
_refine_ls_weighting_scheme calc
_refine_ls_wR_factor_gt 0.2633
_refine_ls_wR_factor_ref 0.2742
_reflns_number_gt 9507
_reflns_number_total 12058
_reflns_threshold_expression >2sigma(I)
_cod_data_source_file c5ce01792k2.cif
_cod_data_source_block Cocrystal6
_cod_original_cell_volume 2712.0(7)
_cod_original_formula_sum 'C95.80 H131.40 O26 S14'
_cod_database_code 7223656

loop_
_symmetry_equiv_pos_as_xyz
'x, y, z'
'-x, -y, -z'

loop_
_atom_site_label
_atom_site_type_symbol
_atom_site_fract_x
_atom_site_fract_y
_atom_site_fract_z
_atom_site_U_iso_or_equiv
_atom_site_adp_type
_atom_site_occupancy
_atom_site_symmetry_multiplicity
_atom_site_calc_flag
_atom_site_refinement_flags
_atom_site_disorder_assembly
_atom_site_disorder_group
S1C S 0.41488(12) 0.83634(10) 0.89525(9) 0.0296(3) Uani 1 1 d . . .
S1B S 0.50618(18) 0.23358(16) 0.79501(16) 0.0199(7) Uani 0.784(11) 1 d PD A 1
O1B O 0.5121(4) 0.1448(4) 0.7409(3) 0.0235(12) Uani 0.784(11) 1 d PD A 1
O1C O 0.4151(3) 0.9355(3) 0.8757(3) 0.0292(8) Uani 1 1 d . . .
C2B C 0.4273(6) 0.1967(6) 0.8577(6) 0.0248(15) Uani 0.784(11) 1 d PD A 1
H2B1 H 0.3470 0.1712 0.8151 0.037 Uiso 0.784(11) 1 calc PR A 1
H2B2 H 0.4327 0.2506 0.9038 0.037 Uiso 0.784(11) 1 calc PR A 1
H2B3 H 0.4581 0.1476 0.8890 0.037 Uiso 0.784(11) 1 calc PR A 1
C1C C 0.2684(5) 0.7832(5) 0.8596(5) 0.0404(14) Uani 1 1 d . . .
H1C1 H 0.2267 0.7829 0.7939 0.061 Uiso 1 1 calc R . .
H1C2 H 0.2366 0.8192 0.8964 0.061 Uiso 1 1 calc R . .
H1C3 H 0.2609 0.7182 0.8689 0.061 Uiso 1 1 calc R . .
C1B C 0.6410(5) 0.2727(5) 0.8895(5) 0.0300(16) Uani 0.784(11) 1 d PD A 1
H1B1 H 0.6981 0.2985 0.8676 0.045 Uiso 0.784(11) 1 calc PR A 1
H1B2 H 0.6628 0.2194 0.9179 0.045 Uiso 0.784(11) 1 calc PR A 1
H1B3 H 0.6368 0.3218 0.9355 0.045 Uiso 0.784(11) 1 calc PR A 1
C2C C 0.4399(6) 0.7713(5) 0.8045(5) 0.0440(15) Uani 1 1 d . . .
H2C1 H 0.5156 0.7992 0.8083 0.066 Uiso 1 1 calc R . .
H2C2 H 0.3814 0.7735 0.7444 0.066 Uiso 1 1 calc R . .
H2C3 H 0.4363 0.7055 0.8111 0.066 Uiso 1 1 calc R . .
O1E O 0.8725(8) 1.0040(6) 0.4536(5) 0.020(2) Uiso 0.50 1 d PD B 1
C2E C 0.8497(6) 1.0663(6) 0.3052(5) 0.0055(16) Uiso 0.50 1 d PD B 1
H2E1 H 0.9147 1.0459 0.2976 0.008 Uiso 0.50 1 calc PR B 1
H2E2 H 0.8759 1.1295 0.3451 0.008 Uiso 0.50 1 calc PR B 1
H2E3 H 0.7921 1.0678 0.2444 0.008 Uiso 0.50 1 calc PR B 1
C1E C 0.6810(13) 1.0428(17) 0.3586(14) 0.059(6) Uiso 0.50 1 d PD B 1
H1E1 H 0.6324 1.0045 0.3812 0.088 Uiso 0.50 1 calc PR B 1
H1E2 H 0.6349 1.0501 0.2961 0.088 Uiso 0.50 1 calc PR B 1
H1E3 H 0.7148 1.1052 0.4002 0.088 Uiso 0.50 1 calc PR B 1
S1D S 0.33305(15) 0.72409(12) 0.35061(12) 0.0410(4) Uani 1 1 d . . .
O1A O 1.1454(3) 1.2324(2) 0.7808(2) 0.0240(7) Uani 1 1 d . . .
H1A H 1.1509 1.2322 0.7300 0.029 Uiso 1 1 calc R . .
O4A O 0.6703(3) 1.0376(3) 0.7803(2) 0.0247(8) Uani 1 1 d . . .
H4A H 0.6499 1.0838 0.8015 0.030 Uiso 1 1 calc R . .
O6A O 0.7033(3) 0.9489(3) 1.0684(2) 0.0234(7) Uani 1 1 d . . .
H6A H 0.6788 0.9980 1.0751 0.028 Uiso 1 1 calc R . .
O3A O 0.8120(3) 0.9836(3) 0.5972(2) 0.0295(8) Uani 1 1 d . . .
H3A H 0.8328 0.9879 0.5537 0.035 Uiso 1 1 d . . .
O5A O 0.6173(3) 1.0555(3) 0.9364(3) 0.0244(7) Uani 1 1 d . . .
H5A H 0.5526 1.0234 0.9261 0.029 Uiso 1 1 calc R . .
O2A O 0.9826(4) 1.1442(3) 0.6117(2) 0.0303(9) Uani 1 1 d . . .
H2A H 0.9495 1.1024 0.5628 0.036 Uiso 1 1 calc R . .
C11A C 0.7974(4) 0.8811(3) 0.9824(3) 0.0160(8) Uani 1 1 d . . .
C12A C 0.8226(4) 0.8754(3) 0.9045(3) 0.0166(9) Uani 1 1 d . . .
H12A H 0.8700 0.8344 0.8973 0.020 Uiso 1 1 calc R . .
C13A C 0.7812(4) 0.9276(3) 0.8369(3) 0.0168(9) Uani 1 1 d . . .
C7A C 0.8078(4) 0.9180(3) 0.7513(3) 0.0173(9) Uani 1 1 d . . .
H7A H 0.7376 0.9236 0.6989 0.021 Uiso 1 1 calc R . .
C10A C 0.7293(4) 0.9430(3) 0.9929(3) 0.0177(9) Uani 1 1 d . . .
C1A C 0.9008(4) 1.0289(3) 0.6800(3) 0.0206(9) Uani 1 1 d . . .
C9A C 0.6863(4) 0.9957(3) 0.9257(3) 0.0183(9) Uani 1 1 d . . .
C2A C 0.9821(4) 1.1061(3) 0.6860(3) 0.0209(10) Uani 1 1 d . . .
C14A C 0.8376(4) 0.8202(3) 1.0536(3) 0.0168(9) Uani 1 1 d . . .
H14A H 0.7694 0.7924 1.0644 0.020 Uiso 1 1 calc R . .
C6A C 0.9038(4) 0.9981(3) 0.7597(3) 0.0176(9) Uani 1 1 d . . .
C30A C 0.7946(5) 0.6579(4) 0.9485(4) 0.0292(11) Uani 1 1 d . . .
C16A C 0.9321(4) 0.8000(4) 0.7498(3) 0.0245(10) Uani 1 1 d . . .
H16A H 0.9977 0.8506 0.7787 0.029 Uiso 1 1 calc R . .
C17A C 0.9460(5) 0.7065(4) 0.7312(4) 0.0313(12) Uani 1 1 d . . .
H17A H 1.0207 0.6954 0.7470 0.038 Uiso 1 1 calc R . .
C22A C 0.5213(5) 0.6800(4) 0.6177(4) 0.0312(12) Uani 1 1 d . . .
H22A H 0.4462 0.6903 0.6012 0.037 Uiso 1 1 calc R . .
C4A C 1.0731(4) 1.1235(3) 0.8530(3) 0.0176(9) Uani 1 1 d . . .
C21A C 0.6128(4) 0.7553(4) 0.6588(3) 0.0258(10) Uani 1 1 d . . .
H21A H 0.6007 0.8170 0.6710 0.031 Uiso 1 1 calc R . .
C15A C 0.8254(4) 0.8187(3) 0.7267(3) 0.0190(9) Uani 1 1 d . . .
C8A C 0.7124(4) 0.9880(3) 0.8482(3) 0.0188(9) Uani 1 1 d . . .
C5A C 0.9897(4) 1.0451(3) 0.8447(3) 0.0182(9) Uani 1 1 d . . .
H1 H 0.9922 1.0237 0.8990 0.022 Uiso 1 1 calc R . .
C20A C 0.7261(4) 0.7419(4) 0.6836(3) 0.0208(9) Uani 1 1 d . . .
C29A C 0.8357(6) 0.5822(4) 0.9120(4) 0.0395(15) Uani 1 1 d . . .
C31A C 0.6764(5) 0.6509(4) 0.9155(4) 0.0354(13) Uani 1 1 d . . .
H31A H 0.6476 0.7000 0.9379 0.043 Uiso 1 1 calc R . .
C25A C 0.8773(4) 0.7375(3) 1.0160(3) 0.0224(10) Uani 1 1 d . . .
C3A C 1.0674(4) 1.1535(3) 0.7726(3) 0.0189(9) Uani 1 1 d . . .
C19A C 0.7411(5) 0.6478(4) 0.6654(3) 0.0261(11) Uani 1 1 d . . .
C18A C 0.8535(5) 0.6319(4) 0.6908(4) 0.0292(11) Uani 1 1 d . . .
H18A H 0.8642 0.5695 0.6798 0.035 Uiso 1 1 calc R . .
C24A C 0.6450(5) 0.5720(4) 0.6238(4) 0.0318(12) Uani 1 1 d . . .
H24A H 0.6552 0.5095 0.6126 0.038 Uiso 1 1 calc R . .
C32A C 0.6017(6) 0.5724(5) 0.8504(5) 0.0501(18) Uani 1 1 d . . .
H32A H 0.5217 0.5682 0.8285 0.060 Uiso 1 1 calc R . .
C26A C 0.9900(5) 0.7380(4) 1.0412(4) 0.0297(11) Uani 1 1 d . . .
H26A H 1.0450 0.7905 1.0855 0.036 Uiso 1 1 calc R . .
O1D O 0.2954(5) 0.6549(4) 0.3995(4) 0.0540(13) Uani 1 1 d . . .
C28A C 0.9550(6) 0.5892(5) 0.9422(5) 0.0434(15) Uani 1 1 d . . .
H28A H 0.9823 0.5402 0.9176 0.052 Uiso 1 1 calc R . .
C33A C 0.6425(7) 0.4990(4) 0.8162(5) 0.0495(18) Uani 1 1 d . . .
H33A H 0.5898 0.4455 0.7718 0.059 Uiso 1 1 calc R . .
C23A C 0.5365(5) 0.5871(4) 0.5993(4) 0.0359(13) Uani 1 1 d . . .
H23A H 0.4721 0.5356 0.5701 0.043 Uiso 1 1 calc R . .
C27A C 1.0293(6) 0.6640(5) 1.0047(5) 0.0434(15) Uani 1 1 d . . .
H27A H 1.1091 0.6676 1.0249 0.052 Uiso 1 1 calc R . .
C34A C 0.7558(6) 0.5038(4) 0.8458(4) 0.0432(15) Uani 1 1 d . . .
H34A H 0.7820 0.4537 0.8217 0.052 Uiso 1 1 calc R . .
C1D C 0.2094(7) 0.7649(7) 0.2854(7) 0.064(2) Uani 1 1 d . . .
H1D1 H 0.1591 0.7157 0.2308 0.096 Uiso 1 1 calc R . .
H1D2 H 0.2332 0.8220 0.2656 0.096 Uiso 1 1 calc R . .
H1D3 H 0.1684 0.7793 0.3242 0.096 Uiso 1 1 calc R . .
C2D C 0.4087(9) 0.8319(6) 0.4337(6) 0.068(2) Uani 1 1 d . . .
H2D1 H 0.3627 0.8498 0.4671 0.102 Uiso 1 1 calc R . .
H2D2 H 0.4232 0.8818 0.4017 0.102 Uiso 1 1 calc R . .
H2D3 H 0.4815 0.8233 0.4777 0.102 Uiso 1 1 calc R . .
S1G S 0.75050(15) 0.75118(13) 0.40156(11) 0.0290(6) Uani 0.795(8) 1 d PD C 1
S1F S 0.89084(19) 0.37469(15) 0.44332(16) 0.0292(9) Uani 0.654(9) 1 d PD D 1
C2F C 0.7929(15) 0.4415(9) 0.4406(12) 0.070(6) Uani 0.654(9) 1 d PD D 1
H2F1 H 0.7579 0.4545 0.3785 0.105 Uiso 0.654(9) 1 calc PR D 1
H2F2 H 0.8312 0.5012 0.4860 0.105 Uiso 0.654(9) 1 calc PR D 1
H2F3 H 0.7335 0.4071 0.4558 0.105 Uiso 0.654(9) 1 calc PR D 1
O1F O 0.8179(6) 0.2793(4) 0.3881(5) 0.050(2) Uani 0.654(9) 1 d PD D 1
C1F C 0.9368(14) 0.3646(12) 0.5588(8) 0.046(4) Uani 0.654(9) 1 d PD D 1
H1F1 H 0.9956 0.3275 0.5728 0.069 Uiso 0.654(9) 1 calc PR D 1
H1F2 H 0.8719 0.3330 0.5694 0.069 Uiso 0.654(9) 1 calc PR D 1
H1F3 H 0.9686 0.4277 0.5991 0.069 Uiso 0.654(9) 1 calc PR D 1
S2H S 0.2951(3) 0.5086(3) 0.9194(3) 0.0186(7) Uiso 0.30 1 d PD E 2
S1H S 0.3116(3) 0.5189(3) 0.8465(3) 0.0341(8) Uiso 0.40 1 d PD F 1
O1G O 0.7856(4) 0.6881(4) 0.3401(3) 0.0325(13) Uani 0.795(8) 1 d PD C 1
C1G C 0.8642(6) 0.7778(6) 0.5116(4) 0.0305(19) Uani 0.795(8) 1 d PD C 1
H1G1 H 0.9286 0.8225 0.5114 0.046 Uiso 0.795(8) 1 calc PR C 1
H1G2 H 0.8881 0.7198 0.5270 0.046 Uiso 0.795(8) 1 calc PR C 1
H1G3 H 0.8394 0.8060 0.5579 0.046 Uiso 0.795(8) 1 calc PR C 1
C2G C 0.6540(6) 0.6742(6) 0.4267(5) 0.0345(17) Uani 0.795(8) 1 d PD C 1
H2G1 H 0.5824 0.6510 0.3713 0.052 Uiso 0.795(8) 1 calc PR C 1
H2G2 H 0.6390 0.7078 0.4767 0.052 Uiso 0.795(8) 1 calc PR C 1
H2G3 H 0.6868 0.6207 0.4462 0.052 Uiso 0.795(8) 1 calc PR C 1
O1H O 0.3746(8) 0.6002(6) 0.9242(7) 0.022(2) Uiso 0.40 1 d PD F 1
C1H C 0.3651(10) 0.4192(7) 0.8915(11) 0.015(3) Uiso 0.40 1 d PD F 1
H1H1 H 0.4395 0.4193 0.8892 0.022 Uiso 0.40 1 calc PR F 1
H1H2 H 0.3110 0.3600 0.8536 0.022 Uiso 0.40 1 calc PR F 1
H1H3 H 0.3733 0.4248 0.9558 0.022 Uiso 0.40 1 calc PR F 1
C2H C 0.1846(9) 0.4859(11) 0.8654(16) 0.061(5) Uiso 0.40 1 d PD F 1
H2H1 H 0.1357 0.5306 0.8459 0.092 Uiso 0.40 1 calc PR F 1
H2H2 H 0.2053 0.4869 0.9314 0.092 Uiso 0.40 1 calc PR F 1
H2H3 H 0.1432 0.4222 0.8292 0.092 Uiso 0.40 1 calc PR F 1
O2H O 0.3478(14) 0.5956(9) 0.8957(13) 0.042(4) Uiso 0.30 1 d PD E 2
S2G S 0.754(2) 0.6904(19) 0.4108(18) 0.151(10) Uiso 0.205(8) 1 d PD C 2
O2G O 0.743(3) 0.737(3) 0.330(2) 0.109(15) Uiso 0.205(8) 1 d PD C 2
C3G C 0.851(4) 0.786(5) 0.503(3) 0.16(5) Uiso 0.205(8) 1 d PD C 2
H3G1 H 0.9281 0.7915 0.5047 0.236 Uiso 0.205(8) 1 calc PR C 2
H3G2 H 0.8523 0.7730 0.5625 0.236 Uiso 0.205(8) 1 calc PR C 2
H3G3 H 0.8263 0.8447 0.4937 0.236 Uiso 0.205(8) 1 calc PR C 2
C4G C 0.631(3) 0.719(4) 0.427(3) 0.083(17) Uiso 0.205(8) 1 d PD C 2
H4G1 H 0.5622 0.6723 0.3840 0.124 Uiso 0.205(8) 1 calc PR C 2
H4G2 H 0.6241 0.7819 0.4147 0.124 Uiso 0.205(8) 1 calc PR C 2
H4G3 H 0.6411 0.7182 0.4908 0.124 Uiso 0.205(8) 1 calc PR C 2
S2B S 0.5411(13) 0.2660(11) 0.8295(12) 0.057(3) Uiso 0.216(11) 1 d PD A 2
O2B O 0.555(3) 0.1838(18) 0.778(2) 0.062(8) Uiso 0.216(11) 1 d PD A 2
C3B C 0.668(3) 0.294(4) 0.931(2) 0.10(2) Uiso 0.216(11) 1 d PD A 2
H3B1 H 0.7314 0.3266 0.9189 0.154 Uiso 0.216(11) 1 calc PR A 2
H3B2 H 0.6858 0.2363 0.9519 0.154 Uiso 0.216(11) 1 calc PR A 2
H3B3 H 0.6588 0.3359 0.9801 0.154 Uiso 0.216(11) 1 calc PR A 2
S2E S 0.7728(5) 0.9947(4) 0.3541(4) 0.0131(16) Uiso 0.30 1 d PD G 2
C3E C 0.6679(11) 1.0549(11) 0.3545(10) 0.005(3) Uiso 0.30 1 d PD G 2
H3E1 H 0.6206 1.0219 0.3815 0.007 Uiso 0.30 1 calc PR G 2
H3E2 H 0.6200 1.0576 0.2908 0.007 Uiso 0.30 1 calc PR G 2
H3E3 H 0.7040 1.1191 0.3915 0.007 Uiso 0.30 1 calc PR G 2
S1E S 0.7899(3) 0.9872(3) 0.3559(3) 0.0214(12) Uiso 0.50 1 d PD B 1
C3H C 0.3602(17) 0.4248(15) 0.873(2) 0.055(11) Uiso 0.30 1 d PD E 2
H3H1 H 0.4395 0.4317 0.9165 0.082 Uiso 0.30 1 calc PR E 2
H3H2 H 0.3589 0.4374 0.8135 0.082 Uiso 0.30 1 calc PR E 2
H3H3 H 0.3172 0.3603 0.8628 0.082 Uiso 0.30 1 calc PR E 2
C4H C 0.1635(11) 0.4724(11) 0.8241(11) 0.021(3) Uiso 0.30 1 d PD E 2
H4H1 H 0.1104 0.5094 0.8333 0.031 Uiso 0.30 1 calc PR E 2
H4H2 H 0.1323 0.4052 0.8175 0.031 Uiso 0.30 1 calc PR E 2
H4H3 H 0.1737 0.4821 0.7679 0.031 Uiso 0.30 1 calc PR E 2
S3E S 0.7539(11) 1.0883(9) 0.3683(8) 0.066(3) Uiso 0.20 1 d PD H 3
O3E O 0.796(3) 1.095(3) 0.4699(14) 0.083(10) Uiso 0.20 1 d PD H 3
C5E C 0.651(9) 0.977(5) 0.332(4) 0.33(11) Uiso 0.20 1 d PD H 3
H5E1 H 0.5801 0.9877 0.3361 0.495 Uiso 0.20 1 calc PR H 3
H5E2 H 0.6820 0.9341 0.3719 0.495 Uiso 0.20 1 calc PR H 3
H5E3 H 0.6346 0.9490 0.2675 0.495 Uiso 0.20 1 calc PR H 3
C6E C 0.859(7) 1.034(9) 0.347(4) 0.31(10) Uiso 0.20 1 d PD H 3
H6E1 H 0.9287 1.0817 0.3640 0.471 Uiso 0.20 1 calc PR H 3
H6E2 H 0.8289 1.0041 0.2812 0.471 Uiso 0.20 1 calc PR H 3
H6E3 H 0.8753 0.9857 0.3844 0.471 Uiso 0.20 1 calc PR H 3
S3H S 0.2418(17) 0.4837(15) 0.8021(13) 0.167(7) Uiso 0.30 1 d PD I 3
O3H O 0.293(3) 0.5860(17) 0.851(3) 0.24(3) Uiso 0.30 1 d PD I 3
C5H C 0.121(2) 0.466(3) 0.829(3) 0.105(14) Uiso 0.30 1 d PD I 3
H5H1 H 0.0611 0.4914 0.7871 0.157 Uiso 0.30 1 calc PR I 3
H5H2 H 0.1428 0.4984 0.8933 0.157 Uiso 0.30 1 calc PR I 3
H5H3 H 0.0932 0.3982 0.8225 0.157 Uiso 0.30 1 calc PR I 3
S2F S 0.8413(18) 0.3472(13) 0.4508(14) 0.187(8) Uiso 0.346(9) 1 d PD D 2
C6H C 0.325(3) 0.432(3) 0.895(2) 0.058(10) Uiso 0.20 1 d PD I 3
H6H1 H 0.4004 0.4332 0.8946 0.086 Uiso 0.20 1 calc PR I 3
H6H2 H 0.2855 0.3667 0.8866 0.086 Uiso 0.20 1 calc PR I 3
H6H3 H 0.3340 0.4686 0.9547 0.086 Uiso 0.20 1 calc PR I 3
O2E O 0.8519(13) 1.0128(13) 0.4557(9) 0.032(5) Uiso 0.30 1 d PD G 2
C3F C 0.947(3) 0.385(2) 0.5693(14) 0.041(9) Uiso 0.346(9) 1 d PD D 2
H3F1 H 0.9880 0.3356 0.5868 0.062 Uiso 0.346(9) 1 calc PR D 2
H3F2 H 0.9085 0.3986 0.6106 0.062 Uiso 0.346(9) 1 calc PR D 2
H3F3 H 1.0009 0.4429 0.5748 0.062 Uiso 0.346(9) 1 calc PR D 2
C4F C 0.796(2) 0.4582(16) 0.4542(16) 0.023(4) Uiso 0.346(9) 1 d PD D 2
H4F1 H 0.7357 0.4575 0.3938 0.035 Uiso 0.346(9) 1 calc PR D 2
H4F2 H 0.8609 0.5105 0.4687 0.035 Uiso 0.346(9) 1 calc PR D 2
H4F3 H 0.7658 0.4667 0.5020 0.035 Uiso 0.346(9) 1 calc PR D 2
O2F O 0.923(3) 0.374(3) 0.405(2) 0.21(2) Uiso 0.346(9) 1 d PD D 2
C4B C 0.454(4) 0.217(3) 0.881(3) 0.10(3) Uiso 0.216(11) 1 d PD A 2
H4B1 H 0.3743 0.1967 0.8352 0.152 Uiso 0.216(11) 1 calc PR A 2
H4B2 H 0.4583 0.2642 0.9329 0.152 Uiso 0.216(11) 1 calc PR A 2
H4B3 H 0.4796 0.1622 0.9044 0.152 Uiso 0.216(11) 1 calc PR A 2
C4E C 0.848(2) 1.078(3) 0.317(2) 0.12(2) Uiso 0.30 1 d PD G 2
H4E1 H 0.9128 1.0554 0.3112 0.182 Uiso 0.30 1 calc PR G 2
H4E2 H 0.8767 1.1381 0.3625 0.182 Uiso 0.30 1 calc PR G 2
H4E3 H 0.7974 1.0876 0.2569 0.182 Uiso 0.30 1 calc PR G 2

loop_
_atom_site_aniso_label
_atom_site_aniso_U_11
_atom_site_aniso_U_22
_atom_site_aniso_U_33
_atom_site_aniso_U_23
_atom_site_aniso_U_13
_atom_site_aniso_U_12
S1C 0.0267(6) 0.0340(7) 0.0278(7) 0.0056(5) 0.0093(5) 0.0113(5)
S1B 0.0234(10) 0.0201(11) 0.0208(11) 0.0103(8) 0.0106(8) 0.0084(8)
O1B 0.026(2) 0.028(3) 0.020(2) 0.009(2) 0.009(2) 0.014(2)
O1C 0.0232(18) 0.039(2) 0.0289(19) 0.0071(16) 0.0130(16) 0.0109(16)
C2B 0.020(3) 0.033(4) 0.031(4) 0.015(3) 0.016(3) 0.009(3)
C1C 0.029(3) 0.037(3) 0.051(4) 0.012(3) 0.012(3) 0.006(2)
C1B 0.028(3) 0.029(4) 0.029(4) 0.010(3) 0.007(3) 0.003(3)
C2C 0.051(4) 0.039(3) 0.041(3) -0.002(3) 0.018(3) 0.018(3)
S1D 0.0502(9) 0.0427(9) 0.0445(9) 0.0176(7) 0.0280(8) 0.0209(7)
O1A 0.0267(18) 0.0261(18) 0.0184(16) 0.0094(14) 0.0100(14) -0.0028(14)
O4A 0.0291(19) 0.031(2) 0.0240(17) 0.0167(15) 0.0150(15) 0.0153(15)
O6A 0.0250(18) 0.032(2) 0.0206(17) 0.0111(14) 0.0136(14) 0.0110(15)
O3A 0.031(2) 0.035(2) 0.0133(16) 0.0063(14) 0.0046(15) -0.0051(16)
O5A 0.0254(18) 0.0302(19) 0.0278(18) 0.0143(15) 0.0164(16) 0.0133(15)
O2A 0.042(2) 0.030(2) 0.0167(17) 0.0092(15) 0.0123(16) -0.0035(17)
C11A 0.014(2) 0.018(2) 0.017(2) 0.0090(17) 0.0066(17) 0.0022(16)
C12A 0.014(2) 0.021(2) 0.015(2) 0.0061(17) 0.0049(16) 0.0049(17)
C13A 0.014(2) 0.021(2) 0.015(2) 0.0068(17) 0.0070(17) -0.0011(17)
C7A 0.017(2) 0.020(2) 0.015(2) 0.0066(17) 0.0068(17) 0.0027(17)
C10A 0.018(2) 0.021(2) 0.017(2) 0.0077(17) 0.0091(18) 0.0035(17)
C1A 0.021(2) 0.025(2) 0.016(2) 0.0056(18) 0.0067(18) 0.0026(18)
C9A 0.017(2) 0.021(2) 0.019(2) 0.0088(18) 0.0076(18) 0.0066(17)
C2A 0.026(2) 0.025(2) 0.015(2) 0.0110(18) 0.0103(19) 0.0054(19)
C14A 0.017(2) 0.022(2) 0.014(2) 0.0098(17) 0.0070(17) 0.0026(17)
C6A 0.019(2) 0.019(2) 0.016(2) 0.0080(17) 0.0066(17) 0.0043(17)
C30A 0.040(3) 0.024(3) 0.021(2) 0.010(2) 0.009(2) 0.004(2)
C16A 0.022(2) 0.032(3) 0.018(2) 0.007(2) 0.0067(19) 0.005(2)
C17A 0.032(3) 0.041(3) 0.027(3) 0.011(2) 0.013(2) 0.019(2)
C22A 0.026(3) 0.037(3) 0.026(3) 0.003(2) 0.011(2) 0.000(2)
C4A 0.019(2) 0.019(2) 0.017(2) 0.0087(17) 0.0087(18) 0.0050(17)
C21A 0.028(3) 0.029(3) 0.020(2) 0.004(2) 0.010(2) 0.005(2)
C15A 0.021(2) 0.025(2) 0.014(2) 0.0072(17) 0.0098(18) 0.0043(18)
C8A 0.018(2) 0.019(2) 0.020(2) 0.0100(18) 0.0072(18) 0.0032(17)
C5A 0.019(2) 0.022(2) 0.017(2) 0.0094(17) 0.0096(18) 0.0036(18)
C20A 0.022(2) 0.026(2) 0.014(2) 0.0059(18) 0.0072(18) 0.0022(19)
C29A 0.069(4) 0.023(3) 0.025(3) 0.009(2) 0.017(3) 0.009(3)
C31A 0.041(3) 0.026(3) 0.032(3) 0.009(2) 0.009(3) 0.001(2)
C25A 0.033(3) 0.020(2) 0.015(2) 0.0103(18) 0.0085(19) 0.004(2)
C3A 0.019(2) 0.021(2) 0.018(2) 0.0072(18) 0.0090(18) 0.0010(18)
C19A 0.032(3) 0.028(3) 0.019(2) 0.0054(19) 0.012(2) 0.004(2)
C18A 0.036(3) 0.027(3) 0.026(3) 0.008(2) 0.012(2) 0.012(2)
C24A 0.045(3) 0.023(3) 0.025(3) 0.002(2) 0.016(2) 0.001(2)
C32A 0.048(4) 0.042(4) 0.038(3) 0.010(3) -0.001(3) -0.008(3)
C26A 0.035(3) 0.030(3) 0.029(3) 0.010(2) 0.015(2) 0.013(2)
O1D 0.064(3) 0.049(3) 0.066(3) 0.034(3) 0.034(3) 0.023(3)
C28A 0.059(4) 0.036(3) 0.042(3) 0.010(3) 0.022(3) 0.026(3)
C33A 0.070(5) 0.023(3) 0.037(3) 0.003(2) 0.007(3) -0.004(3)
C23A 0.036(3) 0.033(3) 0.031(3) -0.002(2) 0.014(2) -0.009(2)
C27A 0.046(4) 0.045(4) 0.044(4) 0.012(3) 0.018(3) 0.024(3)
C34A 0.063(4) 0.025(3) 0.033(3) 0.004(2) 0.012(3) 0.007(3)
C1D 0.056(5) 0.079(6) 0.085(6) 0.060(5) 0.037(4) 0.039(4)
C2D 0.089(7) 0.061(5) 0.060(5) 0.005(4) 0.043(5) 0.010(5)
S1G 0.0344(10) 0.0357(11) 0.0197(9) 0.0145(7) 0.0111(7) 0.0079(7)
S1F 0.0286(13) 0.0213(12) 0.0338(13) 0.0011(8) 0.0101(9) 0.0059(8)
C2F 0.067(9) 0.037(8) 0.084(13) -0.005(8) 0.010(8) 0.018(7)
O1F 0.055(5) 0.024(4) 0.047(4) -0.017(3) 0.004(3) 0.004(3)
C1F 0.043(7) 0.025(7) 0.066(9) 0.014(6) 0.019(6) 0.006(6)
O1G 0.043(3) 0.034(3) 0.017(2) -0.0022(19) 0.018(2) -0.010(2)
C1G 0.030(4) 0.044(4) 0.017(3) 0.007(3) 0.010(3) 0.002(3)
C2G 0.031(4) 0.048(5) 0.026(3) 0.010(3) 0.015(3) 0.005(3)

loop_
_atom_type_symbol
_atom_type_description
_atom_type_scat_dispersion_real
_atom_type_scat_dispersion_imag
_atom_type_scat_source
C C 0.0033 0.0016 'International Tables Vol C Tables 4.2.6.8 and 6.1.1.4'
H H 0.0000 0.0000 'International Tables Vol C Tables 4.2.6.8 and 6.1.1.4'
O O 0.0106 0.0060 'International Tables Vol C Tables 4.2.6.8 and 6.1.1.4'
S S 0.1246 0.1234 'International Tables Vol C Tables 4.2.6.8 and 6.1.1.4'

loop_
_geom_angle_atom_site_label_1
_geom_angle_atom_site_label_2
_geom_angle_atom_site_label_3
_geom_angle
_geom_angle_site_symmetry_1
_geom_angle_site_symmetry_3
O1C S1C C1C 104.5(3) . .
O1C S1C C2C 105.4(3) . .
C1C S1C C2C 98.9(3) . .
O1B S1B C2B 105.2(3) . .
O1B S1B C1B 105.7(3) . .
C2B S1B C1B 97.4(3) . .
S1B C2B H2B1 109.5 . .
S1B C2B H2B2 109.5 . .
H2B1 C2B H2B2 109.5 . .
S1B C2B H2B3 109.5 . .
H2B1 C2B H2B3 109.5 . .
H2B2 C2B H2B3 109.5 . .
S1C C1C H1C1 109.5 . .
S1C C1C H1C2 109.5 . .
H1C1 C1C H1C2 109.5 . .
S1C C1C H1C3 109.5 . .
H1C1 C1C H1C3 109.5 . .
H1C2 C1C H1C3 109.5 . .
S1B C1B H1B1 109.5 . .
S1B C1B H1B2 109.5 . .
H1B1 C1B H1B2 109.5 . .
S1B C1B H1B3 109.5 . .
H1B1 C1B H1B3 109.5 . .
H1B2 C1B H1B3 109.5 . .
S1C C2C H2C1 109.5 . .
S1C C2C H2C2 109.5 . .
H2C1 C2C H2C2 109.5 . .
S1C C2C H2C3 109.5 . .
H2C1 C2C H2C3 109.5 . .
H2C2 C2C H2C3 109.5 . .
S1E C2E H2E1 109.5 . .
S1E C2E H2E2 109.5 . .
H2E1 C2E H2E2 109.5 . .
S1E C2E H2E3 109.5 . .
H2E1 C2E H2E3 109.5 . .
H2E2 C2E H2E3 109.5 . .
S1E C1E H1E1 109.5 . .
S1E C1E H1E2 109.5 . .
H1E1 C1E H1E2 109.5 . .
S1E C1E H1E3 109.5 . .
H1E1 C1E H1E3 109.5 . .
H1E2 C1E H1E3 109.5 . .
O1D S1D C2D 107.7(4) . .
O1D S1D C1D 106.6(3) . .
C2D S1D C1D 97.1(5) . .
C3A O1A H1A 109.5 . .
C8A O4A H4A 109.5 . .
C10A O6A H6A 109.5 . .
C1A O3A H3A 109.5 . .
C9A O5A H5A 109.5 . .
C2A O2A H2A 109.5 . .
C12A C11A C10A 118.0(4) . .
C12A C11A C14A 122.5(4) . .
C10A C11A C14A 119.4(4) . .
C11A C12A C13A 122.6(4) . .
C11A C12A H12A 118.7 . .
C13A C12A H12A 118.7 . .
C8A C13A C12A 118.4(4) . .
C8A C13A C7A 120.2(4) . .
C12A C13A C7A 121.4(4) . .
C13A C7A C6A 112.5(4) . .
C13A C7A C15A 110.0(4) . .
C6A C7A C15A 114.8(4) . .
C13A C7A H7A 106.3 . .
C6A C7A H7A 106.3 . .
C15A C7A H7A 106.3 . .
O6A C10A C11A 118.7(4) . .
O6A C10A C9A 121.0(4) . .
C11A C10A C9A 120.3(4) . .
O3A C1A C2A 121.7(4) . .
O3A C1A C6A 117.8(4) . .
C2A C1A C6A 120.4(4) . .
O5A C9A C8A 120.1(4) . .
O5A C9A C10A 119.5(4) . .
C8A C9A C10A 120.3(4) . .
O2A C2A C1A 124.4(4) . .
O2A C2A C3A 115.6(4) . .
C1A C2A C3A 119.9(4) . .
C4A C14A C11A 113.2(4) 2_777 .
C4A C14A C25A 112.0(4) 2_777 .
C11A C14A C25A 111.3(4) . .
C4A C14A H14A 106.6 2_777 .
C11A C14A H14A 106.6 . .
C25A C14A H14A 106.6 . .
C5A C6A C1A 119.0(4) . .
C5A C6A C7A 122.0(4) . .
C1A C6A C7A 118.8(4) . .
C31A C30A C25A 123.1(5) . .
C31A C30A C29A 118.5(5) . .
C25A C30A C29A 118.4(5) . .
C15A C16A C17A 121.1(5) . .
C15A C16A H16A 119.5 . .
C17A C16A H16A 119.5 . .
C18A C17A C16A 120.9(5) . .
C18A C17A H17A 119.5 . .
C16A C17A H17A 119.5 . .
C21A C22A C23A 121.1(5) . .
C21A C22A H22A 119.4 . .
C23A C22A H22A 119.4 . .
C3A C4A C5A 117.9(4) . .
C3A C4A C14A 119.5(4) . 2_777
C5A C4A C14A 122.4(4) . 2_777
C22A C21A C20A 120.5(5) . .
C22A C21A H21A 119.7 . .
C20A C21A H21A 119.7 . .
C16A C15A C20A 119.4(5) . .
C16A C15A C7A 122.3(4) . .
C20A C15A C7A 118.2(4) . .
O4A C8A C13A 117.8(4) . .
O4A C8A C9A 121.9(4) . .
C13A C8A C9A 120.3(4) . .
C6A C5A C4A 122.0(4) . .
C6A C5A H1 119.0 . .
C4A C5A H1 119.0 . .
C21A C20A C19A 118.1(5) . .
C21A C20A C15A 122.8(5) . .
C19A C20A C15A 119.1(4) . .
C34A C29A C28A 121.4(6) . .
C34A C29A C30A 119.1(7) . .
C28A C29A C30A 119.5(6) . .
C32A C31A C30A 120.0(6) . .
C32A C31A H31A 120.0 . .
C30A C31A H31A 120.0 . .
C26A C25A C30A 118.1(5) . .
C26A C25A C14A 121.9(5) . .
C30A C25A C14A 120.0(5) . .
O1A C3A C4A 118.1(4) . .
O1A C3A C2A 121.0(4) . .
C4A C3A C2A 120.8(4) . .
C24A C19A C18A 120.8(5) . .
C24A C19A C20A 119.8(5) . .
C18A C19A C20A 119.4(5) . .
C17A C18A C19A 120.0(5) . .
C17A C18A H18A 120.0 . .
C19A C18A H18A 120.0 . .
C23A C24A C19A 120.9(5) . .
C23A C24A H24A 119.6 . .
C19A C24A H24A 119.6 . .
C31A C32A C33A 120.9(7) . .
C31A C32A H32A 119.5 . .
C33A C32A H32A 119.5 . .
C25A C26A C27A 123.1(6) . .
C25A C26A H26A 118.4 . .
C27A C26A H26A 118.4 . .
C27A C28A C29A 120.6(6) . .
C27A C28A H28A 119.7 . .
C29A C28A H28A 119.7 . .
C34A C33A C32A 120.6(6) . .
C34A C33A H33A 119.7 . .
C32A C33A H33A 119.7 . .
C24A C23A C22A 119.6(5) . .
C24A C23A H23A 120.2 . .
C22A C23A H23A 120.2 . .
C28A C27A C26A 120.4(6) . .
C28A C27A H27A 119.8 . .
C26A C27A H27A 119.8 . .
C33A C34A C29A 120.8(7) . .
C33A C34A H34A 119.6 . .
C29A C34A H34A 119.6 . .
S1D C1D H1D1 109.5 . .
S1D C1D H1D2 109.5 . .
H1D1 C1D H1D2 109.5 . .
S1D C1D H1D3 109.5 . .
H1D1 C1D H1D3 109.5 . .
H1D2 C1D H1D3 109.5 . .
S1D C2D H2D1 109.5 . .
S1D C2D H2D2 109.5 . .
H2D1 C2D H2D2 109.5 . .
S1D C2D H2D3 109.5 . .
H2D1 C2D H2D3 109.5 . .
H2D2 C2D H2D3 109.5 . .
O1G S1G C2G 104.3(3) . .
O1G S1G C1G 105.7(4) . .
C2G S1G C1G 97.4(3) . .
O1F S1F C2F 103.3(6) . .
O1F S1F C1F 105.2(6) . .
C2F S1F C1F 98.6(7) . .
S1F C2F H2F1 109.5 . .
S1F C2F H2F2 109.5 . .
H2F1 C2F H2F2 109.5 . .
S1F C2F H2F3 109.5 . .
H2F1 C2F H2F3 109.5 . .
H2F2 C2F H2F3 109.5 . .
S1F C1F H1F1 109.5 . .
S1F C1F H1F2 109.5 . .
H1F1 C1F H1F2 109.5 . .
S1F C1F H1F3 109.5 . .
H1F1 C1F H1F3 109.5 . .
H1F2 C1F H1F3 109.5 . .
O2H S2H C4H 100.8(8) . .
O2H S2H C3H 97.6(10) . .
C4H S2H C3H 93.8(7) . .
O1H S1H C2H 100.3(7) . .
O1H S1H C1H 103.9(6) . .
C2H S1H C1H 91.1(6) . .
S1G C1G H1G1 109.5 . .
S1G C1G H1G2 109.5 . .
H1G1 C1G H1G2 109.5 . .
S1G C1G H1G3 109.5 . .
H1G1 C1G H1G3 109.5 . .
H1G2 C1G H1G3 109.5 . .
S1G C2G H2G1 109.5 . .
S1G C2G H2G2 109.5 . .
H2G1 C2G H2G2 109.5 . .
S1G C2G H2G3 109.5 . .
H2G1 C2G H2G3 109.5 . .
H2G2 C2G H2G3 109.5 . .
S1H C1H H1H1 109.5 . .
S1H C1H H1H2 109.5 . .
H1H1 C1H H1H2 109.5 . .
S1H C1H H1H3 109.5 . .
H1H1 C1H H1H3 109.5 . .
H1H2 C1H H1H3 109.5 . .
S1H C2H H2H1 109.5 . .
S1H C2H H2H2 109.5 . .
H2H1 C2H H2H2 109.5 . .
S1H C2H H2H3 109.5 . .
H2H1 C2H H2H3 109.5 . .
H2H2 C2H H2H3 109.5 . .
O2G S2G C3G 99.0(16) . .
O2G S2G C4G 97.6(12) . .
C3G S2G C4G 92.5(10) . .
S2G C3G H3G1 109.5 . .
S2G C3G H3G2 109.5 . .
H3G1 C3G H3G2 109.5 . .
S2G C3G H3G3 109.5 . .
H3G1 C3G H3G3 109.5 . .
H3G2 C3G H3G3 109.5 . .
S2G C4G H4G1 109.5 . .
S2G C4G H4G2 109.5 . .
H4G1 C4G H4G2 109.5 . .
S2G C4G H4G3 109.5 . .
H4G1 C4G H4G3 109.5 . .
H4G2 C4G H4G3 109.5 . .
O2B S2B C4B 102.8(12) . .
O2B S2B C3B 102.3(14) . .
C4B S2B C3B 95.2(10) . .
S2B C3B H3B1 109.5 . .
S2B C3B H3B2 109.5 . .
H3B1 C3B H3B2 109.5 . .
S2B C3B H3B3 109.5 . .
H3B1 C3B H3B3 109.5 . .
H3B2 C3B H3B3 109.5 . .
O2E S2E C3E 103.1(8) . .
O2E S2E C4E 100.4(10) . .
C3E S2E C4E 97.0(9) . .
S2E C3E H3E1 109.5 . .
S2E C3E H3E2 109.5 . .
H3E1 C3E H3E2 109.5 . .
S2E C3E H3E3 109.5 . .
H3E1 C3E H3E3 109.5 . .
H3E2 C3E H3E3 109.5 . .
O1E S1E C2E 105.9(4) . .
O1E S1E C1E 105.2(8) . .
C2E S1E C1E 97.4(6) . .
S2H C3H H3H1 109.5 . .
S2H C3H H3H2 109.5 . .
H3H1 C3H H3H2 109.5 . .
S2H C3H H3H3 109.5 . .
H3H1 C3H H3H3 109.5 . .
H3H2 C3H H3H3 109.5 . .
S2H C4H H4H1 109.5 . .
S2H C4H H4H2 109.5 . .
H4H1 C4H H4H2 109.5 . .
S2H C4H H4H3 109.5 . .
H4H1 C4H H4H3 109.5 . .
H4H2 C4H H4H3 109.5 . .
O3E S3E C6E 99.1(13) . .
O3E S3E C5E 97.8(15) . .
C6E S3E C5E 92.5(11) . .
S3E C5E H5E1 109.5 . .
S3E C5E H5E2 109.5 . .
H5E1 C5E H5E2 109.5 . .
S3E C5E H5E3 109.5 . .
H5E1 C5E H5E3 109.5 . .
H5E2 C5E H5E3 109.5 . .
S3E C6E H6E1 109.5 . .
S3E C6E H6E2 109.5 . .
H6E1 C6E H6E2 109.5 . .
S3E C6E H6E3 109.5 . .
H6E1 C6E H6E3 109.5 . .
H6E2 C6E H6E3 109.5 . .
O3H S3H C5H 99.1(15) . .
O3H S3H C6H 97.3(12) . .
C5H S3H C6H 93.4(10) . .
S3H C5H H5H1 109.5 . .
S3H C5H H5H2 109.5 . .
H5H1 C5H H5H2 109.5 . .
S3H C5H H5H3 109.5 . .
H5H1 C5H H5H3 109.5 . .
H5H2 C5H H5H3 109.5 . .
O2F S2F C3F 96.6(14) . .
O2F S2F C4F 95.8(11) . .
C3F S2F C4F 91.8(9) . .
S3H C6H H6H1 109.5 . .
S3H C6H H6H2 109.5 . .
H6H1 C6H H6H2 109.5 . .
S3H C6H H6H3 109.5 . .
H6H1 C6H H6H3 109.5 . .
H6H2 C6H H6H3 109.5 . .
S2F C3F H3F1 109.5 . .
S2F C3F H3F2 109.5 . .
H3F1 C3F H3F2 109.5 . .
S2F C3F H3F3 109.5 . .
H3F1 C3F H3F3 109.5 . .
H3F2 C3F H3F3 109.5 . .
S2F C4F H4F1 109.5 . .
S2F C4F H4F2 109.5 . .
H4F1 C4F H4F2 109.5 . .
S2F C4F H4F3 109.5 . .
H4F1 C4F H4F3 109.5 . .
H4F2 C4F H4F3 109.5 . .
S2B C4B H4B1 109.5 . .
S2B C4B H4B2 109.5 . .
H4B1 C4B H4B2 109.5 . .
S2B C4B H4B3 109.5 . .
H4B1 C4B H4B3 109.5 . .
H4B2 C4B H4B3 109.5 . .
S2E C4E H4E1 109.5 . .
S2E C4E H4E2 109.5 . .
H4E1 C4E H4E2 109.5 . .
S2E C4E H4E3 109.5 . .
H4E1 C4E H4E3 109.5 . .
H4E2 C4E H4E3 109.5 . .

loop_
_geom_bond_atom_site_label_1
_geom_bond_atom_site_label_2
_geom_bond_distance
_geom_bond_site_symmetry_2
S1C O1C 1.527(4) .
S1C C1C 1.774(6) .
S1C C2C 1.787(6) .
S1B O1B 1.492(5) .
S1B C2B 1.757(5) .
S1B C1B 1.766(7) .
C2B H2B1 0.9800 .
C2B H2B2 0.9800 .
C2B H2B3 0.9800 .
C1C H1C1 0.9800 .
C1C H1C2 0.9800 .
C1C H1C3 0.9800 .
C1B H1B1 0.9800 .
C1B H1B2 0.9800 .
C1B H1B3 0.9800 .
C2C H2C1 0.9800 .
C2C H2C2 0.9800 .
C2C H2C3 0.9800 .
O1E S1E 1.479(8) .
C2E S1E 1.746(7) .
C2E H2E1 0.9800 .
C2E H2E2 0.9800 .
C2E H2E3 0.9800 .
C1E S1E 1.748(13) .
C1E H1E1 0.9800 .
C1E H1E2 0.9800 .
C1E H1E3 0.9800 .
S1D O1D 1.491(5) .
S1D C2D 1.787(9) .
S1D C1D 1.792(7) .
O1A C3A 1.369(6) .
O1A H1A 0.8400 .
O4A C8A 1.374(5) .
O4A H4A 0.8400 .
O6A C10A 1.363(5) .
O6A H6A 0.8400 .
O3A C1A 1.374(6) .
O3A H3A 0.8401 .
O5A C9A 1.385(6) .
O5A H5A 0.8400 .
O2A C2A 1.378(5) .
O2A H2A 0.8400 .
C11A C12A 1.394(6) .
C11A C10A 1.397(6) .
C11A C14A 1.526(6) .
C12A C13A 1.395(6) .
C12A H12A 0.9500 .
C13A C8A 1.392(7) .
C13A C7A 1.524(6) .
C7A C6A 1.526(6) .
C7A C15A 1.531(7) .
C7A H7A 1.0000 .
C10A C9A 1.400(6) .
C1A C2A 1.388(7) .
C1A C6A 1.393(6) .
C9A C8A 1.394(6) .
C2A C3A 1.401(7) .
C14A C4A 1.519(6) 2_777
C14A C25A 1.526(7) .
C14A H14A 1.0000 .
C6A C5A 1.386(6) .
C30A C31A 1.401(9) .
C30A C25A 1.440(7) .
C30A C29A 1.450(9) .
C16A C15A 1.373(7) .
C16A C17A 1.418(8) .
C16A H16A 0.9500 .
C17A C18A 1.368(8) .
C17A H17A 0.9500 .
C22A C21A 1.367(8) .
C22A C23A 1.415(9) .
C22A H22A 0.9500 .
C4A C3A 1.392(6) .
C4A C5A 1.405(6) .
C4A C14A 1.519(6) 2_777
C21A C20A 1.423(7) .
C21A H21A 0.9500 .
C15A C20A 1.440(7) .
C5A H1 0.9500 .
C20A C19A 1.430(7) .
C29A C34A 1.411(9) .
C29A C28A 1.418(10) .
C31A C32A 1.383(9) .
C31A H31A 0.9500 .
C25A C26A 1.361(8) .
C19A C24A 1.406(8) .
C19A C18A 1.424(8) .
C18A H18A 0.9500 .
C24A C23A 1.373(9) .
C24A H24A 0.9500 .
C32A C33A 1.406(11) .
C32A H32A 0.9500 .
C26A C27A 1.415(8) .
C26A H26A 0.9500 .
C28A C27A 1.334(10) .
C28A H28A 0.9500 .
C33A C34A 1.350(11) .
C33A H33A 0.9500 .
C23A H23A 0.9500 .
C27A H27A 0.9500 .
C34A H34A 0.9500 .
C1D H1D1 0.9800 .
C1D H1D2 0.9800 .
C1D H1D3 0.9800 .
C2D H2D1 0.9800 .
C2D H2D2 0.9800 .
C2D H2D3 0.9800 .
S1G O1G 1.501(5) .
S1G C2G 1.751(6) .
S1G C1G 1.756(7) .
S1F O1F 1.502(6) .
S1F C2F 1.712(11) .
S1F C1F 1.743(11) .
C2F H2F1 0.9800 .
C2F H2F2 0.9800 .
C2F H2F3 0.9800 .
C1F H1F1 0.9800 .
C1F H1F2 0.9800 .
C1F H1F3 0.9800 .
S2H O2H 1.515(13) .
S2H C4H 1.745(13) .
S2H C3H 1.826(15) .
S1H O1H 1.469(9) .
S1H C2H 1.791(12) .
S1H C1H 1.832(11) .
C1G H1G1 0.9800 .
C1G H1G2 0.9800 .
C1G H1G3 0.9800 .
C2G H2G1 0.9800 .
C2G H2G2 0.9800 .
C2G H2G3 0.9800 .
C1H H1H1 0.9800 .
C1H H1H2 0.9800 .
C1H H1H3 0.9800 .
C2H H2H1 0.9800 .
C2H H2H2 0.9800 .
C2H H2H3 0.9800 .
S2G O2G 1.508(19) .
S2G C3G 1.79(2) .
S2G C4G 1.81(2) .
C3G H3G1 0.9800 .
C3G H3G2 0.9800 .
C3G H3G3 0.9800 .
C4G H4G1 0.9800 .
C4G H4G2 0.9800 .
C4G H4G3 0.9800 .
S2B O2B 1.443(17) .
S2B C4B 1.762(19) .
S2B C3B 1.765(19) .
C3B H3B1 0.9800 .
C3B H3B2 0.9800 .
C3B H3B3 0.9800 .
S2E O2E 1.513(13) .
S2E C3E 1.733(13) .
S2E C4E 1.751(17) .
C3E H3E1 0.9800 .
C3E H3E2 0.9800 .
C3E H3E3 0.9800 .
C3H H3H1 0.9800 .
C3H H3H2 0.9800 .
C3H H3H3 0.9800 .
C4H H4H1 0.9800 .
C4H H4H2 0.9800 .
C4H H4H3 0.9800 .
S3E O3E 1.486(18) .
S3E C6E 1.79(2) .
S3E C5E 1.81(2) .
C5E H5E1 0.9800 .
C5E H5E2 0.9800 .
C5E H5E3 0.9800 .
C6E H6E1 0.9800 .
C6E H6E2 0.9800 .
C6E H6E3 0.9800 .
S3H O3H 1.512(19) .
S3H C5H 1.765(19) .
S3H C6H 1.810(19) .
C5H H5H1 0.9800 .
C5H H5H2 0.9800 .
C5H H5H3 0.9800 .
S2F O2F 1.533(19) .
S2F C3F 1.811(18) .
S2F C4F 1.818(17) .
C6H H6H1 0.9800 .
C6H H6H2 0.9800 .
C6H H6H3 0.9800 .
C3F H3F1 0.9800 .
C3F H3F2 0.9800 .
C3F H3F3 0.9800 .
C4F H4F1 0.9800 .
C4F H4F2 0.9800 .
C4F H4F3 0.9800 .
C4B H4B1 0.9800 .
C4B H4B2 0.9800 .
C4B H4B3 0.9800 .
C4E H4E1 0.9800 .
C4E H4E2 0.9800 .
C4E H4E3 0.9800 .

loop_
_geom_torsion_atom_site_label_1
_geom_torsion_atom_site_label_2
_geom_torsion_atom_site_label_3
_geom_torsion_atom_site_label_4
_geom_torsion
_geom_torsion_site_symmetry_1
_geom_torsion_site_symmetry_4
C10A C11A C12A C13A -1.1(7) . .
C14A C11A C12A C13A 176.7(4) . .
C11A C12A C13A C8A 0.4(7) . .
C11A C12A C13A C7A -178.4(4) . .
C8A C13A C7A C6A 80.8(5) . .
C12A C13A C7A C6A -100.4(5) . .
C8A C13A C7A C15A -149.9(4) . .
C12A C13A C7A C15A 28.9(6) . .
C12A C11A C10A O6A 179.6(4) . .
C14A C11A C10A O6A 1.7(6) . .
C12A C11A C10A C9A 1.3(7) . .
C14A C11A C10A C9A -176.6(4) . .
O6A C10A C9A O5A 0.6(7) . .
C11A C10A C9A O5A 178.9(4) . .
O6A C10A C9A C8A -179.2(4) . .
C11A C10A C9A C8A -0.9(7) . .
O3A C1A C2A O2A -0.2(8) . .
C6A C1A C2A O2A -176.7(5) . .
O3A C1A C2A C3A 176.3(5) . .
C6A C1A C2A C3A -0.2(7) . .
C12A C11A C14A C4A 111.5(5) . 2_777
C10A C11A C14A C4A -70.7(5) . 2_777
C12A C11A C14A C25A -15.6(6) . .
C10A C11A C14A C25A 162.2(4) . .
O3A C1A C6A C5A -177.2(4) . .
C2A C1A C6A C5A -0.6(7) . .
O3A C1A C6A C7A -1.4(7) . .
C2A C1A C6A C7A 175.3(4) . .
C13A C7A C6A C5A 28.5(6) . .
C15A C7A C6A C5A -98.3(5) . .
C13A C7A C6A C1A -147.2(4) . .
C15A C7A C6A C1A 86.0(5) . .
C15A C16A C17A C18A -0.9(8) . .
C23A C22A C21A C20A 0.5(8) . .
C17A C16A C15A C20A 0.5(7) . .
C17A C16A C15A C7A 176.1(4) . .
C13A C7A C15A C16A -100.4(5) . .
C6A C7A C15A C16A 27.6(6) . .
C13A C7A C15A C20A 75.2(5) . .
C6A C7A C15A C20A -156.8(4) . .
C12A C13A C8A O4A -178.8(4) . .
C7A C13A C8A O4A 0.1(6) . .
C12A C13A C8A C9A 0.1(7) . .
C7A C13A C8A C9A 178.9(4) . .
O5A C9A C8A O4A -0.8(7) . .
C10A C9A C8A O4A 179.0(4) . .
O5A C9A C8A C13A -179.6(4) . .
C10A C9A C8A C13A 0.2(7) . .
C1A C6A C5A C4A 0.6(7) . .
C7A C6A C5A C4A -175.1(4) . .
C3A C4A C5A C6A 0.1(7) . .
C14A C4A C5A C6A 175.5(4) 2_777 .
C22A C21A C20A C19A -0.9(7) . .
C22A C21A C20A C15A 179.8(5) . .
C16A C15A C20A C21A 179.1(4) . .
C7A C15A C20A C21A 3.3(7) . .
C16A C15A C20A C19A -0.3(7) . .
C7A C15A C20A C19A -176.0(4) . .
C31A C30A C29A C34A -0.7(8) . .
C25A C30A C29A C34A -179.9(5) . .
C31A C30A C29A C28A 178.0(5) . .
C25A C30A C29A C28A -1.2(8) . .
C25A C30A C31A C32A 179.8(5) . .
C29A C30A C31A C32A 0.7(8) . .
C31A C30A C25A C26A -178.4(5) . .
C29A C30A C25A C26A 0.8(7) . .
C31A C30A C25A C14A -1.2(7) . .
C29A C30A C25A C14A 178.0(4) . .
C4A C14A C25A C26A -25.3(6) 2_777 .
C11A C14A C25A C26A 102.5(5) . .
C4A C14A C25A C30A 157.6(4) 2_777 .
C11A C14A C25A C30A -74.5(5) . .
C5A C4A C3A O1A 177.0(4) . .
C14A C4A C3A O1A 1.6(7) 2_777 .
C5A C4A C3A C2A -0.9(7) . .
C14A C4A C3A C2A -176.4(4) 2_777 .
O2A C2A C3A O1A -0.1(7) . .
C1A C2A C3A O1A -177.0(5) . .
O2A C2A C3A C4A 177.8(4) . .
C1A C2A C3A C4A 1.0(7) . .
C21A C20A C19A C24A 0.2(7) . .
C15A C20A C19A C24A 179.6(4) . .
C21A C20A C19A C18A -178.9(5) . .
C15A C20A C19A C18A 0.5(7) . .
C16A C17A C18A C19A 1.1(8) . .
C24A C19A C18A C17A 180.0(5) . .
C20A C19A C18A C17A -0.9(8) . .
C18A C19A C24A C23A 180.0(5) . .
C20A C19A C24A C23A 0.8(8) . .
C30A C31A C32A C33A -0.1(10) . .
C30A C25A C26A C27A -0.4(8) . .
C14A C25A C26A C27A -177.5(5) . .
C34A C29A C28A C27A 179.8(6) . .
C30A C29A C28A C27A 1.1(9) . .
C31A C32A C33A C34A -0.5(11) . .
C19A C24A C23A C22A -1.3(8) . .
C21A C22A C23A C24A 0.6(9) . .
C29A C28A C27A C26A -0.7(10) . .
C25A C26A C27A C28A 0.3(10) . .
C32A C33A C34A C29A 0.4(10) . .
C28A C29A C34A C33A -178.5(6) . .
C30A C29A C34A C33A 0.2(9) . .
